data_7017397
loop_
_publ_author_name
'Kajiwara, Takashi'
'Wagner, Rita'
'Bill, Eckhard'
'Weyherm\"uller, Thomas'
'Chaudhuri, Phalguni'

_publ_section_title
;
 Non-oxo 5-coordinate and 6-coordinate vanadium(iv) complexes with their
 precursor [LV(III)(CH(3)OH)](0), where L = a trianionic
 aminetris(phenolate)-[N,O,O,O] donor ligand: a magnetostructural and EPR
 study.
;
_journal_issue 47
_journal_name_full 'Dalton transactions (Cambridge, England : 2003)'
_journal_page_first 12719
_journal_page_last 12726
_journal_paper_doi 10.1039/c1dt11277e
_journal_volume 40
_journal_year 2011
_chemical_formula_moiety 'C46 H69 N O4 V'
_chemical_formula_sum 'C46 H69 N O4 V'
_chemical_formula_weight 750.96
_chemical_name_systematic
;
?
;
_space_group_IT_number 11
_symmetry_cell_setting monoclinic
_symmetry_space_group_name_Hall '-P 2yb'
_symmetry_space_group_name_H-M 'P 1 21/m 1'
_atom_sites_solution_hydrogens geom
_atom_sites_solution_primary direct
_atom_sites_solution_secondary difmap
_audit_creation_method SHELXL-97
_cell_angle_alpha 90.00
_cell_angle_beta 99.288(2)
_cell_angle_gamma 90.00
_cell_formula_units_Z 2
_cell_length_a 10.7177(4)
_cell_length_b 18.7454(6)
_cell_length_c 10.9784(4)
_cell_measurement_reflns_used 95190
_cell_measurement_temperature 100(2)
_cell_measurement_theta_max 33.14
_cell_measurement_theta_min 2.91
_cell_volume 2176.73(13)
_computing_cell_refinement 'DENZO, Nonius Collect Software'
_computing_data_collection 'DENZO, Nonius Collect Software'
_computing_data_reduction 'DENZO, Nonius Collect Software'
_computing_structure_refinement 'SHELXL-97 (Sheldrick, 1997)'
_computing_structure_solution 'SHELXS-97 (Sheldrick, 1990)'
_diffrn_ambient_temperature 100(2)
_diffrn_measured_fraction_theta_full 0.996
_diffrn_measured_fraction_theta_max 0.996
_diffrn_measurement_device_type 'Nonius Kappa-CCD'
_diffrn_measurement_method '991 images at 1.0 deg. in \w and 10 sec.'
_diffrn_radiation_monochromator graphite
_diffrn_radiation_source 'rotating anode'
_diffrn_radiation_type MoK\a
_diffrn_radiation_wavelength 0.71073
_diffrn_reflns_av_R_equivalents 0.0408
_diffrn_reflns_av_sigmaI/netI 0.0250
_diffrn_reflns_limit_h_max 16
_diffrn_reflns_limit_h_min -16
_diffrn_reflns_limit_k_max 28
_diffrn_reflns_limit_k_min -28
_diffrn_reflns_limit_l_max 16
_diffrn_reflns_limit_l_min -16
_diffrn_reflns_number 61370
_diffrn_reflns_theta_full 33.22
_diffrn_reflns_theta_max 33.22
_diffrn_reflns_theta_min 3.10
_exptl_absorpt_coefficient_mu 0.268
_exptl_absorpt_correction_T_max 0.9384
_exptl_absorpt_correction_T_min 0.8730
_exptl_absorpt_correction_type gaussian
_exptl_absorpt_process_details 'SADABS 2006/1, Bruker AXS (2006)'
_exptl_crystal_colour red
_exptl_crystal_density_diffrn 1.146
_exptl_crystal_density_method 'not measured'
_exptl_crystal_description 'transparent parallelepiped'
_exptl_crystal_F_000 814
_exptl_crystal_size_max 0.52
_exptl_crystal_size_mid 0.49
_exptl_crystal_size_min 0.24
_refine_diff_density_max 1.533
_refine_diff_density_min -1.153
_refine_diff_density_rms 0.076
_refine_ls_extinction_method none
_refine_ls_goodness_of_fit_ref 1.062
_refine_ls_hydrogen_treatment constr
_refine_ls_matrix_type full
_refine_ls_number_parameters 296
_refine_ls_number_reflns 8540
_refine_ls_number_restraints 50
_refine_ls_restrained_S_all 1.085
_refine_ls_R_factor_all 0.0740
_refine_ls_R_factor_gt 0.0671
_refine_ls_shift/su_max 0.014
_refine_ls_shift/su_mean 0.001
_refine_ls_structure_factor_coef Fsqd
_refine_ls_weighting_details 'calc w=1/[\s^2^(Fo^2^)+(0.0817P)^2^+2.1283P] where P=(Fo^2^+2Fc^2^)/3'
_refine_ls_weighting_scheme calc
_refine_ls_wR_factor_gt 0.1757
_refine_ls_wR_factor_ref 0.1805
_reflns_number_gt 7656
_reflns_number_total 8540
_reflns_threshold_expression >2sigma(I)
_cod_data_source_file c1dt11277e.txt
_cod_data_source_block 2
_cod_depositor_comments
;
The following automatic conversions were performed:

'_exptl_absorpt_correction_type' value 'Gaussian' changed to
'gaussian' according to
/home/saulius/struct/CIF-dictionaries/cif_core.dic dictionary named
'cif_core.dic' version 2.4.1 from 2010-06-29.

Automatic conversion script
Id: cif_fix_values 1715 2011-07-08 13:25:40Z adriana 
;
_cod_original_sg_symbol_H-M 'P 21/m'
_cod_database_code 7017397

loop_
_symmetry_equiv_pos_as_xyz
'x, y, z'
'-x, y+1/2, -z'
'-x, -y, -z'
'x, -y-1/2, z'

loop_
_atom_site_label
_atom_site_type_symbol
_atom_site_fract_x
_atom_site_fract_y
_atom_site_fract_z
_atom_site_U_iso_or_equiv
_atom_site_adp_type
_atom_site_occupancy
_atom_site_symmetry_multiplicity
_atom_site_calc_flag
_atom_site_refinement_flags
_atom_site_disorder_assembly
_atom_site_disorder_group
V1 V 0.52261(4) 0.7554(3) -0.48372(4) 0.0168(4) Uani 0.50 1 d PD . .
N1 N 0.73478(16) 0.7500 -0.48543(15) 0.0182(3) Uani 1 2 d SD . .
C2 C 0.7999(3) 0.69408(15) -0.3924(2) 0.0164(4) Uani 0.50 1 d PD . .
H2A H 0.8879 0.6905 -0.4001 0.021 Uiso 0.50 1 d P . .
H2B H 0.7619 0.6483 -0.4107 0.021 Uiso 0.50 1 d P . .
O4 O 0.56633(18) 0.71996(12) -0.32146(18) 0.0184(4) Uani 0.50 1 d PD . .
C3 C 0.78878(14) 0.71474(11) -0.26237(11) 0.0150(4) Uani 0.50 1 d PGD . .
C4 C 0.66946(11) 0.72422(13) -0.23064(11) 0.0144(4) Uani 0.50 1 d PG . .
C5 C 0.65728(9) 0.7408(2) -0.10972(13) 0.0231(9) Uani 0.50 1 d PG . .
C6 C 0.76442(12) 0.7493(2) -0.02051(10) 0.0182(3) Uani 1 2 d SG . .
H6 H 0.7562 0.7624 0.0614 0.022 Uiso 0.50 1 calc PR . .
C7 C 0.88374(10) 0.73844(14) -0.05225(12) 0.0166(8) Uani 0.50 1 d PG . .
C8 C 0.89592(11) 0.72184(11) -0.17318(14) 0.0162(4) Uani 0.50 1 d PG . .
H8 H 0.9775 0.7154 -0.1949 0.019 Uiso 0.50 1 calc PR . .
C9 C 0.52366(17) 0.7500 -0.06932(18) 0.0181(3) Uani 1 2 d S . .
C10 C 0.5335(2) 0.7500 0.0710(2) 0.0288(5) Uani 1 2 d S . .
H10A H 0.5799 0.7925 0.1051 0.043 Uiso 0.50 1 calc PR . .
H10B H 0.5784 0.7071 0.1050 0.043 Uiso 0.50 1 calc PR . .
H10C H 0.4484 0.7505 0.0930 0.043 Uiso 1 2 calc SR . .
C11 C 0.44976(18) 0.68334(13) -0.1179(2) 0.0417(5) Uani 1 1 d . . .
H11A H 0.4972 0.6407 -0.0864 0.063 Uiso 1 1 calc R . .
H11B H 0.4374 0.6832 -0.2083 0.063 Uiso 1 1 calc R . .
H11C H 0.3673 0.6834 -0.0902 0.063 Uiso 1 1 calc R . .
C12 C 1.00007(18) 0.7500 0.05115(19) 0.0217(4) Uani 1 2 d S . .
C13 C 1.1256(2) 0.7500 0.0019(2) 0.0319(5) Uani 1 2 d S . .
H13A H 1.1957 0.7500 0.0713 0.048 Uiso 1 2 calc SR . .
H13B H 1.1307 0.7927 -0.0486 0.048 Uiso 0.50 1 calc PR . .
H13C H 1.1307 0.7073 -0.0486 0.048 Uiso 0.50 1 calc PR . .
C14 C 0.99557(18) 0.68382(12) 0.1308(2) 0.0387(4) Uani 1 1 d . . .
H14A H 1.0684 0.6838 0.1974 0.058 Uiso 1 1 calc R . .
H14B H 0.9981 0.6410 0.0799 0.058 Uiso 1 1 calc R . .
H14C H 0.9173 0.6840 0.1662 0.058 Uiso 1 1 calc R . .
O17 O 0.51222(19) 0.82195(11) -0.6075(2) 0.0189(3) Uani 0.50 1 d PD . 1
C15 C 0.7611(2) 0.77785(14) -0.6084(2) 0.0161(3) Uani 0.50 1 d PD . 1
H15A H 0.7208 0.7500 -0.6723 0.021 Uiso 1 2 d S A 1
H15B H 0.8506 0.7750 -0.6091 0.021 Uiso 0.50 1 d P B 1
C16 C 0.71814(15) 0.85315(8) -0.64043(19) 0.0149(3) Uani 0.50 1 d PGD . 1
C17 C 0.59079(14) 0.87028(10) -0.64944(19) 0.0156(3) Uani 0.50 1 d PGD . 1
C18 C 0.54838(16) 0.93772(13) -0.6893(3) 0.0188(3) Uani 0.50 1 d PGD . 1
C19 C 0.6333(2) 0.98803(13) -0.7201(4) 0.0158(3) Uani 0.50 1 d PGD . 1
H19 H 0.6043 1.0341 -0.7474 0.019 Uiso 0.50 1 calc PR . 1
C20 C 0.7607(2) 0.97090(12) -0.7111(3) 0.0190(5) Uani 0.50 1 d PGD . 1
C21 C 0.80307(13) 0.90346(11) -0.67126(19) 0.0158(3) Uani 0.50 1 d PGD . 1
H21 H 0.8901 0.8917 -0.6651 0.019 Uiso 0.50 1 calc PR . 1
C22 C 0.4023(4) 0.9546(3) -0.7128(7) 0.0185(5) Uani 0.50 1 d PD . 1
C23 C 0.3478(13) 0.9507(9) -0.5918(10) 0.0271(5) Uani 0.50 1 d PD . 1
H23A H 0.3923 0.9847 -0.5323 0.041 Uiso 0.50 1 calc PR . 1
H23B H 0.3588 0.9023 -0.5580 0.041 Uiso 0.50 1 calc PR . 1
H23C H 0.2576 0.9625 -0.6081 0.041 Uiso 0.50 1 calc PR . 1
C24 C 0.3755(7) 1.0297(3) -0.7667(7) 0.0287(9) Uani 0.50 1 d PD . 1
H24A H 0.4094 1.0337 -0.8441 0.043 Uiso 0.50 1 calc PR . 1
H24B H 0.4160 1.0652 -0.7077 0.043 Uiso 0.50 1 calc PR . 1
H24C H 0.2841 1.0380 -0.7825 0.043 Uiso 0.50 1 calc PR . 1
C25 C 0.3321(4) 0.9015(2) -0.8063(4) 0.0254(6) Uani 0.50 1 d PD . 1
H25A H 0.3671 0.9038 -0.8833 0.038 Uiso 0.50 1 calc PR . 1
H25B H 0.2420 0.9137 -0.8228 0.038 Uiso 0.50 1 calc PR . 1
H25C H 0.3424 0.8531 -0.7724 0.038 Uiso 0.50 1 calc PR . 1
C26 C 0.8536(10) 1.0286(6) -0.7458(12) 0.0204(6) Uani 0.50 1 d PD . 1
C27 C 0.9925(8) 1.0055(15) -0.715(2) 0.0265(16) Uani 0.50 1 d PD . 1
H27A H 1.0145 0.9967 -0.6266 0.040 Uiso 0.50 1 calc PR . 1
H27B H 1.0467 1.0434 -0.7395 0.040 Uiso 0.50 1 calc PR . 1
H27C H 1.0051 0.9617 -0.7607 0.040 Uiso 0.50 1 calc PR . 1
C28 C 0.838(3) 1.0977(7) -0.674(2) 0.0266(6) Uani 0.50 1 d PD . 1
H28A H 0.7501 1.1138 -0.6919 0.040 Uiso 0.50 1 calc PR . 1
H28B H 0.8937 1.1347 -0.6981 0.040 Uiso 0.50 1 calc PR . 1
H28C H 0.8606 1.0885 -0.5849 0.040 Uiso 0.50 1 calc PR . 1
C29 C 0.8228(17) 1.0430(7) -0.8854(12) 0.0299(14) Uani 0.50 1 d PD . 1
H29A H 0.7339 1.0571 -0.9071 0.045 Uiso 0.50 1 calc PR . 1
H29B H 0.8378 0.9996 -0.9307 0.045 Uiso 0.50 1 calc PR . 1
H29C H 0.8770 1.0815 -0.9073 0.045 Uiso 0.50 1 calc PR . 1
O17X O 0.52521(19) 0.83607(11) -0.5359(2) 0.0189(3) Uani 0.50 1 d PD . 2
C15X C 0.7855(2) 0.81825(14) -0.4568(3) 0.0161(3) Uani 0.50 1 d PD . 2
H15C H 0.8762 0.8165 -0.4498 0.021 Uiso 0.50 1 d P C 2
H15D H 0.7666 0.8329 -0.3771 0.021 Uiso 0.50 1 d P D 2
C16X C 0.73318(14) 0.87246(10) -0.55238(15) 0.0149(3) Uani 0.50 1 d PGD . 2
C17X C 0.60342(13) 0.88010(10) -0.58803(19) 0.0156(3) Uani 0.50 1 d PGD . 2
C18X C 0.55631(15) 0.93256(15) -0.6726(3) 0.0188(3) Uani 0.50 1 d PGD . 2
C19X C 0.6390(2) 0.97738(17) -0.7215(4) 0.0158(3) Uani 0.50 1 d PGD . 2
H19X H 0.6068 1.0132 -0.7793 0.019 Uiso 0.50 1 calc PR . 2
C20X C 0.7687(2) 0.96973(14) -0.6858(3) 0.0190(5) Uani 0.50 1 d PGD . 2
C21X C 0.81583(13) 0.91728(10) -0.60127(19) 0.0158(3) Uani 0.50 1 d PGD . 2
H21X H 0.9045 0.9121 -0.5769 0.019 Uiso 0.50 1 calc PR . 2
C22X C 0.4096(4) 0.9448(3) -0.7083(7) 0.0185(5) Uani 0.50 1 d PD . 2
C23X C 0.3472(13) 0.9548(9) -0.5932(10) 0.0271(5) Uani 0.50 1 d PD . 2
H23D H 0.3838 0.9966 -0.5470 0.041 Uiso 0.50 1 calc PR . 2
H23E H 0.3620 0.9123 -0.5408 0.041 Uiso 0.50 1 calc PR . 2
H23F H 0.2561 0.9619 -0.6181 0.041 Uiso 0.50 1 calc PR . 2
C24X C 0.3786(7) 1.0108(3) -0.7902(6) 0.0287(9) Uani 0.50 1 d PD . 2
H24D H 0.4175 1.0059 -0.8646 0.043 Uiso 0.50 1 calc PR . 2
H24E H 0.4118 1.0535 -0.7446 0.043 Uiso 0.50 1 calc PR . 2
H24F H 0.2868 1.0151 -0.8136 0.043 Uiso 0.50 1 calc PR . 2
C25X C 0.3532(4) 0.8798(2) -0.7822(4) 0.0254(6) Uani 0.50 1 d PD . 2
H25D H 0.3934 0.8741 -0.8557 0.038 Uiso 0.50 1 calc PR . 2
H25E H 0.2620 0.8868 -0.8074 0.038 Uiso 0.50 1 calc PR . 2
H25F H 0.3680 0.8369 -0.7308 0.038 Uiso 0.50 1 calc PR . 2
C26X C 0.8580(10) 1.0249(6) -0.7343(12) 0.0204(6) Uani 0.50 1 d PD . 2
C27X C 0.9983(8) 1.0057(15) -0.698(2) 0.0265(16) Uani 0.50 1 d PD . 2
H27D H 1.0198 1.0027 -0.6084 0.040 Uiso 0.50 1 calc PR . 2
H27E H 1.0501 1.0425 -0.7292 0.040 Uiso 0.50 1 calc PR . 2
H27F H 1.0145 0.9595 -0.7349 0.040 Uiso 0.50 1 calc PR . 2
C28X C 0.838(3) 1.0989(7) -0.679(2) 0.0266(6) Uani 0.50 1 d PD . 2
H28D H 0.7484 1.1123 -0.7001 0.040 Uiso 0.50 1 calc PR . 2
H28E H 0.8898 1.1342 -0.7138 0.040 Uiso 0.50 1 calc PR . 2
H28F H 0.8622 1.0973 -0.5895 0.040 Uiso 0.50 1 calc PR . 2
C29X C 0.8259(17) 1.0280(7) -0.8759(12) 0.0299(14) Uani 0.50 1 d PD . 2
H29D H 0.7368 1.0411 -0.9002 0.045 Uiso 0.50 1 calc PR . 2
H29E H 0.8411 0.9812 -0.9105 0.045 Uiso 0.50 1 calc PR . 2
H29F H 0.8794 1.0638 -0.9073 0.045 Uiso 0.50 1 calc PR . 2
O30 O 0.35911(18) 0.7500 -0.47004(18) 0.0394(5) Uani 1 2 d S . .
C31 C 0.2431(4) 0.7500 -0.5556(4) 0.0596(10) Uani 1 2 d S . .
H31A H 0.1716 0.7500 -0.5102 0.089 Uiso 1 2 calc SR . .
H31B H 0.2392 0.7073 -0.6077 0.089 Uiso 0.50 1 calc PR . .
H31C H 0.2392 0.7927 -0.6077 0.089 Uiso 0.50 1 calc PR . .

loop_
_atom_site_aniso_label
_atom_site_aniso_U_11
_atom_site_aniso_U_22
_atom_site_aniso_U_33
_atom_site_aniso_U_23
_atom_site_aniso_U_13
_atom_site_aniso_U_12
V1 0.01414(15) 0.0219(13) 0.01410(15) -0.0004(3) 0.00187(11) -0.0009(3)
N1 0.0144(7) 0.0278(8) 0.0126(6) 0.000 0.0032(5) 0.000
C2 0.0165(10) 0.0180(11) 0.0156(11) 0.0012(9) 0.0059(9) 0.0043(9)
O4 0.0127(8) 0.0281(10) 0.0142(8) 0.0022(7) 0.0019(6) -0.0009(7)
C3 0.0126(9) 0.0181(11) 0.0151(10) 0.0010(8) 0.0047(8) 0.0023(8)
C4 0.0119(9) 0.0180(9) 0.0136(9) 0.0010(8) 0.0033(7) 0.0001(8)
C5 0.0121(8) 0.043(3) 0.0144(8) 0.0056(13) 0.0033(6) -0.0071(12)
C6 0.0104(7) 0.0292(10) 0.0158(7) 0.000 0.0041(6) 0.000
C7 0.0122(8) 0.021(3) 0.0167(9) 0.0008(8) 0.0033(7) 0.0038(8)
C8 0.0108(9) 0.0217(11) 0.0169(10) -0.0001(9) 0.0046(8) 0.0018(8)
C9 0.0103(7) 0.0291(9) 0.0159(7) 0.000 0.0047(6) 0.000
C10 0.0152(8) 0.0540(15) 0.0187(9) 0.000 0.0072(7) 0.000
C11 0.0222(8) 0.0460(11) 0.0552(12) -0.0236(10) 0.0005(8) -0.0050(7)
C12 0.0107(7) 0.0355(11) 0.0189(8) 0.000 0.0025(6) 0.000
C13 0.0118(8) 0.0581(17) 0.0260(10) 0.000 0.0034(7) 0.000
C14 0.0207(7) 0.0439(11) 0.0519(11) 0.0167(9) 0.0068(7) 0.0047(7)
O17 0.0149(6) 0.0197(7) 0.0230(6) 0.0012(6) 0.0051(6) -0.0003(5)
C15 0.0160(7) 0.0176(8) 0.0149(8) 0.0005(6) 0.0033(6) 0.0022(6)
C16 0.0134(7) 0.0165(7) 0.0149(7) -0.0007(6) 0.0025(5) 0.0009(6)
C17 0.0126(7) 0.0166(8) 0.0179(8) -0.0020(7) 0.0036(7) -0.0004(6)
C18 0.0134(6) 0.0162(7) 0.0272(10) -0.0029(6) 0.0045(6) 0.0021(5)
C19 0.0119(5) 0.0127(9) 0.0233(6) -0.0044(7) 0.0040(5) 0.0022(5)
C20 0.0141(6) 0.0178(6) 0.0256(15) 0.0026(7) 0.0043(7) 0.0021(5)
C21 0.0113(7) 0.0188(8) 0.0175(7) 0.0008(6) 0.0026(6) 0.0029(6)
C22 0.0106(6) 0.0225(15) 0.0222(7) -0.0037(10) 0.0022(5) 0.0008(7)
C23 0.0159(6) 0.0400(16) 0.0262(7) -0.0066(8) 0.0057(5) 0.0054(8)
C24 0.0140(7) 0.029(3) 0.042(2) 0.0048(17) 0.0015(13) 0.0040(17)
C25 0.0157(14) 0.032(2) 0.0274(17) -0.0074(13) -0.0009(11) -0.0018(12)
C26 0.0136(7) 0.0208(10) 0.0269(19) 0.0045(9) 0.0039(10) 0.0008(7)
C27 0.0130(8) 0.0259(7) 0.041(5) 0.006(3) 0.0062(14) 0.0002(10)
C28 0.0207(6) 0.0191(7) 0.0398(17) 0.0021(8) 0.0041(12) -0.0011(6)
C29 0.0265(11) 0.035(5) 0.0292(18) 0.008(2) 0.0073(14) -0.002(3)
O17X 0.0149(6) 0.0197(7) 0.0230(6) 0.0012(6) 0.0051(6) -0.0003(5)
C15X 0.0160(7) 0.0176(8) 0.0149(8) 0.0005(6) 0.0033(6) 0.0022(6)
C16X 0.0134(7) 0.0165(7) 0.0149(7) -0.0007(6) 0.0025(5) 0.0009(6)
C17X 0.0126(7) 0.0166(8) 0.0179(8) -0.0020(7) 0.0036(7) -0.0004(6)
C18X 0.0134(6) 0.0162(7) 0.0272(10) -0.0029(6) 0.0045(6) 0.0021(5)
C19X 0.0119(5) 0.0127(9) 0.0233(6) -0.0044(7) 0.0040(5) 0.0022(5)
C20X 0.0141(6) 0.0178(6) 0.0256(15) 0.0026(7) 0.0043(7) 0.0021(5)
C21X 0.0113(7) 0.0188(8) 0.0175(7) 0.0008(6) 0.0026(6) 0.0029(6)
C22X 0.0106(6) 0.0225(15) 0.0222(7) -0.0037(10) 0.0022(5) 0.0008(7)
C23X 0.0159(6) 0.0400(16) 0.0262(7) -0.0066(8) 0.0057(5) 0.0054(8)
C24X 0.0140(7) 0.029(3) 0.042(2) 0.0048(17) 0.0015(13) 0.0040(17)
C25X 0.0157(14) 0.032(2) 0.0274(17) -0.0074(13) -0.0009(11) -0.0018(12)
C26X 0.0136(7) 0.0208(10) 0.0269(19) 0.0045(9) 0.0039(10) 0.0008(7)
C27X 0.0130(8) 0.0259(7) 0.041(5) 0.006(3) 0.0062(14) 0.0002(10)
C28X 0.0207(6) 0.0191(7) 0.0398(17) 0.0021(8) 0.0041(12) -0.0011(6)
C29X 0.0265(11) 0.035(5) 0.0292(18) 0.008(2) 0.0073(14) -0.002(3)
O30 0.0197(8) 0.0704(15) 0.0260(8) 0.000 -0.0021(6) 0.000
C31 0.0410(18) 0.074(3) 0.060(2) 0.000 -0.0036(16) 0.000

loop_
_atom_type_symbol
_atom_type_description
_atom_type_scat_dispersion_real
_atom_type_scat_dispersion_imag
_atom_type_scat_source
C C 0.0033 0.0016 'International Tables Vol C Tables 4.2.6.8 and 6.1.1.4'
H H 0.0000 0.0000 'International Tables Vol C Tables 4.2.6.8 and 6.1.1.4'
N N 0.0061 0.0033 'International Tables Vol C Tables 4.2.6.8 and 6.1.1.4'
O O 0.0106 0.0060 'International Tables Vol C Tables 4.2.6.8 and 6.1.1.4'
V V 0.3005 0.5294 'International Tables Vol C Tables 4.2.6.8 and 6.1.1.4'

loop_
_geom_angle_atom_site_label_1
_geom_angle_atom_site_label_2
_geom_angle_atom_site_label_3
_geom_angle
_geom_angle_site_symmetry_1
_geom_angle_site_symmetry_3
V1 V1 O17X 159.07(11) 4_575 .
V1 V1 O30 86.72(17) 4_575 .
O17X V1 O30 98.99(19) . .
O30 V1 O17X 92.17(19) . 4_575
V1 V1 O4 104.63(18) 4_575 4_575
O17X V1 O4 95.3(3) . 4_575
O30 V1 O4 91.90(10) . 4_575
O17X V1 O4 122.2(2) 4_575 4_575
O30 V1 O17 99.10(15) . .
O17X V1 O17 114.31(13) 4_575 .
O4 V1 O17 121.8(3) 4_575 .
O17X V1 O4 130.3(2) . .
O30 V1 O4 89.88(11) . .
O17X V1 O4 87.2(2) 4_575 .
O17 V1 O4 156.1(3) . .
O17X V1 O17 116.35(12) . 4_575
O30 V1 O17 93.94(16) . 4_575
O4 V1 O17 146.3(3) 4_575 4_575
O17 V1 O17 89.96(14) . 4_575
O4 V1 O17 111.6(3) . 4_575
V1 V1 N1 87.44(14) 4_575 .
O17X V1 N1 87.98(13) . .
O30 V1 N1 172.7(2) . .
O17X V1 N1 83.61(13) 4_575 .
O4 V1 N1 85.42(8) 4_575 .
O17 V1 N1 88.03(11) . .
O4 V1 N1 84.03(9) . .
O17 V1 N1 84.67(11) 4_575 .
C15X N1 C15X 131.0(2) . 4_575
C15X N1 C15 113.08(18) . 4_575
C15X N1 C2 110.58(19) 4_575 4_575
C15 N1 C2 133.76(17) 4_575 4_575
C15 N1 C2 103.04(15) . 4_575
C15X N1 C2 110.58(19) . .
C15 N1 C2 103.04(15) 4_575 .
C15 N1 C2 133.76(17) . .
C2 N1 C2 85.2(2) 4_575 .
C15X N1 V1 107.92(18) . .
C15X N1 V1 112.90(18) 4_575 .
C15 N1 V1 110.60(14) 4_575 .
C15 N1 V1 108.72(14) . .
C2 N1 V1 107.95(16) 4_575 .
C2 N1 V1 111.64(15) . .
C15X N1 V1 112.91(18) . 4_575
C15X N1 V1 107.92(18) 4_575 4_575
C15 N1 V1 108.72(14) 4_575 4_575
C15 N1 V1 110.60(14) . 4_575
C2 N1 V1 111.64(16) 4_575 4_575
C2 N1 V1 107.95(15) . 4_575
C3 C2 N1 110.84(18) . .
C4 O4 V1 138.33(17) . 4_575
C4 O4 V1 116.86(19) 4_575 4_575
C4 O4 V1 135.74(17) . .
C4 O4 V1 111.79(18) 4_575 .
C4 C3 C8 120.0 . .
C3 C3 C2 104.93(13) 4_575 .
C4 C3 C2 119.24(14) . .
C8 C3 C2 120.72(14) . .
C8 C3 C4 109.64(5) . 4_575
C2 C3 C4 121.20(16) . 4_575
C4 C3 C8 107.9 . 4_575
C2 C3 C8 122.57(18) . 4_575
O4 C4 C3 118.58(13) . .
O4 C4 C5 121.36(13) . .
C3 C4 C5 120.0 . .
O4 C4 C5 119.60(16) . 4_575
C3 C4 C5 119.4 . 4_575
C3 C4 O4 117.64(13) . 4_575
C5 C4 O4 105.48(11) . 4_575
O4 C4 C3 114.47(15) . 4_575
C5 C4 C3 102.87(11) . 4_575
C5 C5 C4 102.9 4_575 .
C6 C5 C4 120.2 . .
C6 C5 C4 113.04(6) . 4_575
C6 C5 C9 118.24(11) . .
C4 C5 C9 121.54(11) . .
C4 C5 C9 114.4(2) 4_575 .
C5 C6 C7 119.5 . .
C8 C7 C6 120.2 . .
C6 C7 C8 110.64(5) . 4_575
C8 C7 C12 122.61(11) . .
C6 C7 C12 117.11(11) . .
C8 C7 C12 112.93(17) 4_575 .
C7 C8 C3 120.0 . .
C10 C9 C11 107.43(14) . 4_575
C10 C9 C11 107.43(14) . .
C11 C9 C11 109.6(2) 4_575 .
C10 C9 C5 111.49(15) . 4_575
C11 C9 C5 104.81(16) 4_575 4_575
C11 C9 C5 115.74(18) . 4_575
C10 C9 C5 111.49(15) . .
C11 C9 C5 115.74(18) 4_575 .
C11 C9 C5 104.81(16) . .
C14 C12 C14 109.1(2) 4_575 .
C14 C12 C13 108.32(12) 4_575 .
C14 C12 C13 108.32(12) . .
C14 C12 C7 115.81(15) 4_575 .
C14 C12 C7 102.06(15) . .
C13 C12 C7 112.84(16) . .
C14 C12 C7 102.06(15) 4_575 4_575
C14 C12 C7 115.80(15) . 4_575
C13 C12 C7 112.84(17) . 4_575
C17 O17 V1 137.15(17) . .
C17 O17 V1 138.42(16) . 4_575
C16 C15 N1 115.85(18) . .
C17 C16 C21 120.0 . .
C17 C16 C15 119.47(15) . .
C21 C16 C15 120.30(15) . .
O17 C17 C16 118.32(15) . .
O17 C17 C18 121.40(15) . .
C16 C17 C18 120.0 . .
C19 C18 C17 120.0 . .
C19 C18 C22 119.7(3) . .
C17 C18 C22 120.0(3) . .
C18 C19 C20 120.0 . .
C21 C20 C19 120.0 . .
C21 C20 C26 121.2(5) . .
C19 C20 C26 118.8(5) . .
C20 C21 C16 120.0 . .
C24 C22 C23 107.7(6) . .
C24 C22 C25 107.2(4) . .
C23 C22 C25 109.4(6) . .
C24 C22 C18 111.5(4) . .
C23 C22 C18 110.8(6) . .
C25 C22 C18 110.2(4) . .
C27 C26 C29 108.1(6) . .
C27 C26 C28 107.9(7) . .
C29 C26 C28 109.9(7) . .
C27 C26 C20 112.8(7) . .
C29 C26 C20 108.8(6) . .
C28 C26 C20 109.3(7) . .
C17X O17X V1 139.41(17) . .
C17X O17X V1 138.32(16) . 4_575
N1 C15X C16X 111.8(2) . .
C17X C16X C21X 120.0 . .
C17X C16X C15X 120.66(15) . .
C21X C16X C15X 119.28(15) . .
O17X C17X C16X 118.26(15) . .
O17X C17X C18X 121.73(15) . .
C16X C17X C18X 120.0 . .
C17X C18X C19X 120.0 . .
C17X C18X C22X 120.7(3) . .
C19X C18X C22X 119.2(3) . .
C20X C19X C18X 120.0 . .
C21X C20X C19X 120.0 . .
C21X C20X C26X 121.3(4) . .
C19X C20X C26X 118.5(4) . .
C20X C21X C16X 120.0 . .
C24X C22X C23X 107.6(6) . .
C24X C22X C25X 107.5(5) . .
C23X C22X C25X 110.3(6) . .
C24X C22X C18X 112.1(5) . .
C23X C22X C18X 111.3(6) . .
C25X C22X C18X 108.0(4) . .
C27X C26X C29X 108.5(6) . .
C27X C26X C28X 107.7(7) . .
C29X C26X C28X 109.7(7) . .
C27X C26X C20X 112.7(7) . .
C29X C26X C20X 108.7(6) . .
C28X C26X C20X 109.3(7) . .
C31 O30 V1 134.8(2) . 4_575
C31 O30 V1 134.8(2) . .

loop_
_geom_bond_atom_site_label_1
_geom_bond_atom_site_label_2
_geom_bond_distance
_geom_bond_site_symmetry_2
V1 O30 1.786(2) .
V1 O17X 1.810(5) 4_575
V1 O17 1.834(4) .
V1 O4 1.888(3) .
V1 N1 2.2794(17) .
N1 C15X 1.406(3) .
N1 C15X 1.406(3) 4_575
N1 C15 1.516(3) 4_575
N1 C15 1.516(3) .
N1 C2 1.549(3) 4_575
N1 C2 1.549(3) .
N1 V1 2.2794(17) 4_575
C2 C3 1.502(3) .
O4 C4 1.366(2) .
O4 C4 1.719(3) 4_575
O4 V1 1.827(2) 4_575
C3 C3 1.322(4) 4_575
C3 C4 1.3900 .
C3 C8 1.3900 .
C4 C5 1.3900 .
C4 C5 1.505(3) 4_575
C5 C5 0.344(8) 4_575
C5 C6 1.3928 .
C5 C4 1.505(2) 4_575
C5 C9 1.576(2) .
C6 C7 1.3936 .
C7 C8 1.3900 .
C7 C8 1.546(2) 4_575
C7 C12 1.560(2) .
C9 C10 1.527(3) .
C9 C11 1.529(2) 4_575
C9 C11 1.529(2) .
C9 C5 1.576(2) 4_575
C12 C14 1.523(2) 4_575
C12 C14 1.523(2) .
C12 C13 1.528(3) .
C12 C7 1.560(2) 4_575
O17 C17 1.366(2) .
C15 C15 1.044(5) 4_575
C15 C16 1.508(3) .
C16 C17 1.3900 .
C16 C21 1.3900 .
C17 C18 1.3900 .
C18 C19 1.3900 .
C18 C22 1.577(4) .
C19 C20 1.3900 .
C20 C21 1.3900 .
C20 C26 1.559(5) .
C22 C24 1.536(5) .
C22 C23 1.536(5) .
C22 C25 1.537(5) .
C26 C27 1.535(5) .
C26 C29 1.538(5) .
C26 C28 1.542(5) .
O17X C17X 1.366(2) .
O17X V1 1.810(5) 4_575
C15X C16X 1.503(3) .
C16X C17X 1.3900 .
C16X C21X 1.3900 .
C17X C18X 1.3900 .
C18X C19X 1.3900 .
C18X C22X 1.575(4) .
C19X C20X 1.3900 .
C20X C21X 1.3900 .
C20X C26X 1.559(5) .
C22X C24X 1.533(6) .
C22X C23X 1.534(5) .
C22X C25X 1.534(5) .
C26X C27X 1.534(5) .
C26X C29X 1.538(6) .
C26X C28X 1.542(6) .
O30 C31 1.432(4) .
O30 V1 1.786(2) 4_575
